data_1528950
loop_
_publ_author_name
'Veith, M.'
'Gasthauer, M.'
'Zimmer, M.'
'Huch, V.'

_publ_section_title
;
 Formation of a tin - tin - bond from bis(hexamethyldisilazyl)-tin(II)
 under fission of a C - H - bond
;
_journal_name_full 'Zeitschrift fuer Anorganische und Allgemeine Chemie'
_journal_page_first 2274
_journal_page_last 2277
_journal_volume 633
_journal_year 2007
_chemical_formula_sum 'C24 H70 N4 Si8 Sn2'
_chemical_name_systematic
;
(Sn (N (Si (C H3)3)2) C H2 Si (C H3)2 N (Si (C H3)3))2
;
_space_group_IT_number 2
_symmetry_space_group_name_Hall '-P 1'
_symmetry_space_group_name_H-M 'P -1'
_cell_angle_alpha 85.05
_cell_angle_beta 75.93
_cell_angle_gamma 63.74
_cell_formula_units_Z 2
_cell_length_a 12.215
_cell_length_b 12.394
_cell_length_c 17.733
_cell_volume 2334.652
_citation_journal_id_ASTM ZAACAB
_cod_data_source_file Veith_ZAACAB_2007_1406.cif
_cod_data_source_block C24H70N4Si8Sn2
_cod_database_code 1528950

loop_
_symmetry_equiv_pos_as_xyz
x,y,z
-x,-y,-z

loop_
_atom_site_label
_atom_site_type_symbol
_atom_site_fract_x
_atom_site_fract_y
_atom_site_fract_z
_atom_site_occupancy
_atom_site_U_iso_or_equiv
C19 C-4 0.9192 -0.2677 0.2784 1 0.0
H60 H+1 0.8155 -0.4047 0.2361 1 0.0
H58 H+1 0.9533 -0.2919 0.0907 1 0.0
H33 H+1 1.1159 -0.0455 0.3362 1 0.0
N1 N-3 0.3721 0.3949 0.31545 1 0.0
C20 C-4 0.9093 -0.2125 0.114 1 0.0
H10 H+1 0.6373 0.3825 0.2265 1 0.0
H36 H+1 0.8812 0.2962 0.2978 1 0.0
H31 H+1 1.0446 0.082 0.3772 1 0.0
C10 C-4 1.0683 0.0027 0.1704 1 0.0
H19 H+1 0.5808 0.1061 0.4173 1 0.0
H27 H+1 0.6998 0.2517 0.4445 1 0.0
H15 H+1 0.5624 0.436 0.3913 1 0.0
H1 H+1 0.3399 0.2312 0.4605 1 0.0
C6 C-4 0.3195 0.6547 0.2793 1 0.0
C21 C-4 0.7813 -0.3431 0.2004 1 0.0
H30 H+1 1.0203 0.0319 0.1313 1 0.0
N2 N-3 0.8446 0.0554 0.30389 1 0.0
H49 H+1 0.6327 -0.0015 0.0533 1 0.0
H61 H+1 0.8167 -0.3755 0.1481 1 0.0
H20 H+1 0.6278 0.0151 0.4824 1 0.0
H25 H+1 0.8441 0.1972 0.4401 1 0.0
H46 H+1 0.6116 0.3159 -0.038 1 0.0
Si1 Si+4 0.24606 0.40879 0.39284 1 0.0
H11 H+1 0.5934 0.5173 0.2024 1 0.0
C3 C-4 0.1521 0.5683 0.4307 1 0.0
H57 H+1 0.8539 -0.1599 0.0827 1 0.0
Si7 Si+4 0.81924 -0.21789 0.21032 1 0.0
C4 C-4 0.5684 0.4534 0.215 1 0.0
H29 H+1 1.1433 0.0142 0.1542 1 0.0
H53 H+1 0.846 0.057 0.091 1 0.0
C22 C-4 0.5145 -0.1643 0.3468 1 0.0
C7 C-4 0.6471 0.0322 0.4282 1 0.0
H47 H+1 0.7487 0.2651 -0.0263 1 0.0
H7 H+1 0.2044 0.5936 0.4498 1 0.0
H32 H+1 1.1552 0.0571 0.3038 1 0.0
H69 H+1 0.399 0.092 0.357 1 0.0
H37 H+1 0.3116 0.1491 0.1084 1 0.0
Si5 Si+4 0.34556 0.32172 0.10432 1 0.0
C23 C-4 0.4879 -0.1018 0.1818 1 0.0
H18 H+1 0.2562 0.6903 0.3257 1 0.0
H41 H+1 0.2887 0.3934 -0.0158 1 0.0
C11 C-4 1.0858 0.0395 0.3281 1 0.0
H13 H+1 0.4261 0.5264 0.4322 1 0.0
Si3 Si+4 0.79532 0.04669 0.4044 1 0.0
C16 C-4 0.6615 0.2986 -0.0003 1 0.0
H21 H+1 0.6554 -0.0322 0.3974 1 0.0
H52 H+1 0.797 0.201 0.125 1 0.0
H55 H+1 0.985 -0.3467 0.2631 1 0.0
C17 C-4 0.6446 0.0564 0.0168 1 0.0
H42 H+1 0.4023 0.2654 -0.0295 1 0.0
C13 C-4 0.258 0.2298 0.1282 1 0.0
H23 H+1 0.8775 -0.0891 0.5019 1 0.0
H2 H+1 0.2295 0.3295 0.5189 1 0.0
C2 C-4 0.1347 0.3646 0.364 1 0.0
C15 C-4 0.2454 0.4763 0.1454 1 0.0
H70 H+1 0.332 0.114 0.283 1 0.0
H50 H+1 0.7261 0.0195 -0.0175 1 0.0
Sn2 Sn+2 0.72238 0.074059 0.236448 1 0.0
H16 H+1 0.2808 0.6492 0.2396 1 0.0
C5 C-4 0.492 0.5104 0.3861 1 0.0
H6 H+1 0.1796 0.2854 0.3405 1 0.0
H45 H+1 0.294 0.5214 0.1368 1 0.0
C18 C-3 0.7684 0.1254 0.1187 1 0.0
H35 H+1 0.9894 0.269 0.2227 1 0.0
H3 H+1 0.359 0.335 0.4915 1 0.0
H24 H+1 0.9888 -0.0871 0.4363 1 0.0
H44 H+1 0.1764 0.515 0.1205 1 0.0
H12 H+1 0.5438 0.4367 0.1715 1 0.0
H51 H+1 0.5815 0.0843 -0.013 1 0.0
Si4 Si+4 0.97282 0.08742 0.26403 1 0.0
C14 C-4 0.3681 0.3423 -0.0037 1 0.0
C8 C-4 0.9089 -0.0893 0.4467 1 0.0
H9 H+1 0.1212 0.6196 0.3895 1 0.0
H56 H+1 0.8707 -0.2699 0.3294 1 0.0
H5 H+1 0.0725 0.3648 0.4092 1 0.0
H67 H+1 0.4024 -0.0901 0.1982 1 0.0
C9 C-4 0.7706 0.1833 0.4565 1 0.0
H4 H+1 0.0944 0.4207 0.3274 1 0.0
H63 H+1 0.5598 -0.2468 0.3291 1 0.0
C24 C-3 0.4135 0.0939 0.2972 1 0.0
H22 H+1 0.9185 -0.161 0.4235 1 0.0
C12 C-4 0.9188 0.254 0.2484 1 0.0
H48 H+1 0.6395 0.3714 0.0271 1 0.0
H59 H+1 0.9686 -0.183 0.1174 1 0.0
H26 H+1 0.7553 0.1711 0.5115 1 0.0
H28 H+1 1.0903 -0.0814 0.1776 1 0.0
H39 H+1 0.23 0.2287 0.1837 1 0.0
H68 H+1 0.5412 -0.1842 0.1656 1 0.0
H38 H+1 0.1867 0.2638 0.1051 1 0.0
Si8 Si+4 0.53602 -0.06393 0.2643 1 0.0
H40 H+1 0.4247 0.3785 -0.0211 1 0.0
C1 C-4 0.3002 0.3147 0.476 1 0.0
Si6 Si+4 0.63158 0.18719 0.07078 1 0.0
H8 H+1 0.0827 0.5733 0.4722 1 0.0
H54 H+1 0.9553 -0.2129 0.2788 1 0.0
H62 H+1 0.6919 -0.3144 0.2117 1 0.0
H17 H+1 0.363 0.7037 0.2617 1 0.0
H64 H+1 0.427 -0.1447 0.3649 1 0.0
N4 N-3 0.6898 -0.0788 0.23908 1 0.0
H43 H+1 0.2138 0.4727 0.2003 1 0.0
H65 H+1 0.5458 -0.1525 0.3886 1 0.0
Si2 Si+4 0.43461 0.49901 0.30054 1 0.0
N3 N-3 0.4859 0.2544 0.13595 1 0.0
H66 H+1 0.4954 -0.0504 0.1391 1 0.0
H34 H+1 0.8583 0.2815 0.2168 1 0.0
H14 H+1 0.5169 0.5746 0.3791 1 0.0
Sn1 Sn+2 0.474366 0.231798 0.255069 1 0.0
